data_7017109
loop_
_publ_author_name
'Whitelaw, Emma L.'
'Loraine, Gaynor'
'Mahon, Mary F.'
'Jones, Matthew D.'

_publ_section_title
;
 Salalen aluminium complexes and their exploitation for the ring opening
 polymerisation of rac-lactide.
;
_journal_issue 43
_journal_name_full 'Dalton transactions (Cambridge, England : 2003)'
_journal_page_first 11469
_journal_page_last 11473
_journal_paper_doi 10.1039/c1dt11438g
_journal_volume 40
_journal_year 2011
_chemical_formula_moiety 'C30 H48 Al2 N2 O2'
_chemical_formula_sum 'C30 H48 Al2 N2 O2'
_chemical_formula_weight 522.66
_chemical_name_systematic
;
?
;
_space_group_IT_number 2
_symmetry_cell_setting triclinic
_symmetry_space_group_name_Hall '-P 1'
_symmetry_space_group_name_H-M 'P -1'
_atom_sites_solution_hydrogens geom
_atom_sites_solution_primary direct
_atom_sites_solution_secondary difmap
_audit_creation_method SHELXL-97
_cell_angle_alpha 75.586(5)
_cell_angle_beta 72.438(5)
_cell_angle_gamma 78.516(6)
_cell_formula_units_Z 2
_cell_length_a 10.5560(9)
_cell_length_b 10.7180(11)
_cell_length_c 14.6300(13)
_cell_measurement_reflns_used 46047
_cell_measurement_temperature 150(2)
_cell_measurement_theta_max 27.48
_cell_measurement_theta_min 3.51
_cell_volume 1514.6(2)
_computing_cell_refinement 'HKL Scalepack (Otwinski & Minor, 1997)'
_computing_data_collection 'Collect (Nonius BV, 1997-2000)'
_computing_data_reduction 'HKL Denzo & Scalepack (Otwinski & Minor 1997)'
_computing_molecular_graphics 'Ortep-3 for Windows (Farrugia, 1997)'
_computing_publication_material 'WinGX publication routines (Farrugia, 1999)'
_computing_structure_refinement 'SHELXL-97 (Sheldrick, 1997)'
_computing_structure_solution
;
SIR97- Altomare A., Burla M.C., Camalli M., Cascarano G.L., Giacovazzo C. ,
Guagliardi A., Moliterni A.G.G., Polidori G.,Spagna R.
(1999) J. Appl. Cryst. 32, 115-119.
;
_diffrn_ambient_temperature 150(2)
_diffrn_measured_fraction_theta_full 0.979
_diffrn_measured_fraction_theta_max 0.979
_diffrn_measurement_device_type 'nonius kappa ccd'
_diffrn_measurement_method ccd
_diffrn_radiation_monochromator graphite
_diffrn_radiation_source 'fine-focus sealed tube'
_diffrn_radiation_type MoK\a
_diffrn_radiation_wavelength 0.71073
_diffrn_reflns_av_R_equivalents 0.0569
_diffrn_reflns_av_sigmaI/netI 0.0430
_diffrn_reflns_limit_h_max 13
_diffrn_reflns_limit_h_min -13
_diffrn_reflns_limit_k_max 13
_diffrn_reflns_limit_k_min -13
_diffrn_reflns_limit_l_max 18
_diffrn_reflns_limit_l_min -19
_diffrn_reflns_number 28305
_diffrn_reflns_theta_full 27.58
_diffrn_reflns_theta_max 27.58
_diffrn_reflns_theta_min 3.90
_exptl_absorpt_coefficient_mu 0.124
_exptl_absorpt_correction_type none
_exptl_crystal_colour yellow
_exptl_crystal_density_diffrn 1.146
_exptl_crystal_density_method 'not measured'
_exptl_crystal_description BLOCK
_exptl_crystal_F_000 568
_exptl_crystal_size_max 0.20
_exptl_crystal_size_mid 0.15
_exptl_crystal_size_min 0.10
_refine_diff_density_max 0.320
_refine_diff_density_min -0.252
_refine_diff_density_rms 0.047
_refine_ls_extinction_method none
_refine_ls_goodness_of_fit_ref 1.048
_refine_ls_hydrogen_treatment mixed
_refine_ls_matrix_type full
_refine_ls_number_parameters 341
_refine_ls_number_reflns 6868
_refine_ls_number_restraints 0
_refine_ls_restrained_S_all 1.048
_refine_ls_R_factor_all 0.0721
_refine_ls_R_factor_gt 0.0462
_refine_ls_shift/su_max 0.000
_refine_ls_shift/su_mean 0.000
_refine_ls_structure_factor_coef Fsqd
_refine_ls_weighting_details 'calc w=1/[\s^2^(Fo^2^)+(0.0497P)^2^+0.6615P] where P=(Fo^2^+2Fc^2^)/3'
_refine_ls_weighting_scheme calc
_refine_ls_wR_factor_gt 0.1065
_refine_ls_wR_factor_ref 0.1221
_reflns_number_gt 5102
_reflns_number_total 6868
_reflns_threshold_expression >2sigma(I)
_cod_data_source_file c1dt11438g.txt
_cod_data_source_block Al2(Me)2(3)
_cod_original_sg_symbol_H-M P-1
_cod_database_code 7017109

loop_
_symmetry_equiv_pos_as_xyz
'x, y, z'
'-x, -y, -z'

loop_
_atom_site_label
_atom_site_type_symbol
_atom_site_fract_x
_atom_site_fract_y
_atom_site_fract_z
_atom_site_U_iso_or_equiv
_atom_site_adp_type
_atom_site_occupancy
_atom_site_symmetry_multiplicity
_atom_site_calc_flag
_atom_site_refinement_flags
Al1 Al 0.79894(5) 0.20699(5) 0.52072(4) 0.03033(14) Uani 1 1 d .
O1 O 0.93460(12) 0.25464(12) 0.41908(8) 0.0331(3) Uani 1 1 d .
N1 N 0.86093(15) 0.26504(14) 0.61489(10) 0.0296(3) Uani 1 1 d .
C1 C 0.62824(19) 0.31190(19) 0.50699(14) 0.0376(4) Uani 1 1 d .
H1A H 0.6374 0.4044 0.4937 0.056 Uiso 1 1 calc R
H1B H 0.5579 0.2907 0.5677 0.056 Uiso 1 1 calc R
H1C H 0.6042 0.2930 0.4526 0.056 Uiso 1 1 calc R
Al2 Al 0.74535(6) 0.22566(5) 0.96422(4) 0.03213(14) Uani 1 1 d .
O2 O 0.78612(12) 0.12134(11) 1.06832(8) 0.0324(3) Uani 1 1 d .
N2 N 0.77491(14) 0.08814(14) 0.88098(9) 0.0273(3) Uani 1 1 d .
C2 C 0.8027(2) 0.01907(19) 0.56461(15) 0.0420(5) Uani 1 1 d .
H2A H 0.7903 -0.0178 0.5135 0.063 Uiso 1 1 calc R
H2B H 0.7304 0.0001 0.6245 0.063 Uiso 1 1 calc R
H2C H 0.8893 -0.0194 0.5779 0.063 Uiso 1 1 calc R
C3 C 0.8824(2) 0.3401(2) 0.89803(15) 0.0498(5) Uani 1 1 d .
H3A H 0.9021 0.3771 0.9463 0.075 Uiso 1 1 calc R
H3B H 0.8497 0.4103 0.8499 0.075 Uiso 1 1 calc R
H3C H 0.9641 0.2902 0.8646 0.075 Uiso 1 1 calc R
C4 C 0.5558(3) 0.2991(3) 0.99392(18) 0.0656(7) Uani 1 1 d .
H4A H 0.5002 0.2285 1.0179 0.098 Uiso 1 1 calc R
H4B H 0.5355 0.3546 0.9345 0.098 Uiso 1 1 calc R
H4C H 0.5368 0.3509 1.0442 0.098 Uiso 1 1 calc R
C5 C 1.04329(17) 0.30343(16) 0.41332(12) 0.0287(4) Uani 1 1 d .
C6 C 1.14209(18) 0.32268(16) 0.32273(12) 0.0319(4) Uani 1 1 d .
C7 C 1.25588(19) 0.37238(18) 0.31697(14) 0.0376(4) Uani 1 1 d .
H7 H 1.3223 0.3846 0.2562 0.045 Uiso 1 1 calc R
C8 C 1.2768(2) 0.4053(2) 0.39728(15) 0.0408(4) Uani 1 1 d .
H8 H 1.3562 0.4392 0.3912 0.049 Uiso 1 1 calc R
C9 C 1.1810(2) 0.38777(19) 0.48495(14) 0.0387(4) Uani 1 1 d .
H9 H 1.1941 0.4109 0.5398 0.046 Uiso 1 1 calc R
C10 C 1.06379(18) 0.33635(17) 0.49537(12) 0.0301(4) Uani 1 1 d .
C11 C 1.1233(2) 0.2826(2) 0.23664(13) 0.0423(5) Uani 1 1 d .
H11A H 1.2061 0.2872 0.1834 0.063 Uiso 1 1 calc R
H11B H 1.0498 0.3412 0.2142 0.063 Uiso 1 1 calc R
H11C H 1.1016 0.1933 0.2562 0.063 Uiso 1 1 calc R
C12 C 0.96926(19) 0.31794(17) 0.59075(12) 0.0310(4) Uani 1 1 d .
H12 H 0.9928(18) 0.3473(18) 0.6418(14) 0.033(5) Uiso 1 1 d .
C13 C 0.78205(19) 0.24750(18) 0.71860(12) 0.0347(4) Uani 1 1 d .
H13A H 0.6894 0.2348 0.7244 0.042 Uiso 1 1 calc R
H13B H 0.7779 0.3255 0.7447 0.042 Uiso 1 1 calc R
C14 C 0.85048(18) 0.12831(17) 0.77644(12) 0.0301(4) Uani 1 1 d .
H14A H 0.8650 0.0545 0.7434 0.036 Uiso 1 1 calc R
H14B H 0.9397 0.1465 0.7746 0.036 Uiso 1 1 calc R
C15 C 0.64853(18) 0.0417(2) 0.88552(14) 0.0372(4) Uani 1 1 d .
H15A H 0.5870 0.1154 0.8619 0.056 Uiso 1 1 calc R
H15B H 0.6064 0.0023 0.9533 0.056 Uiso 1 1 calc R
H15C H 0.6692 -0.0230 0.8443 0.056 Uiso 1 1 calc R
C16 C 0.86438(18) -0.02542(17) 0.92533(12) 0.0304(4) Uani 1 1 d .
H16A H 0.8870 -0.0937 0.8860 0.036 Uiso 1 1 calc R
H16B H 0.9491 0.0046 0.9213 0.036 Uiso 1 1 calc R
C17 C 0.80124(17) -0.08378(17) 1.03044(12) 0.0301(4) Uani 1 1 d .
C18 C 0.76626(17) -0.00518(16) 1.10013(12) 0.0290(4) Uani 1 1 d .
C19 C 0.71460(17) -0.05840(17) 1.20043(12) 0.0294(4) Uani 1 1 d .
C20 C 0.70124(18) -0.19042(17) 1.22467(12) 0.0317(4) Uani 1 1 d .
H20 H 0.6668 -0.2278 1.2917 0.038 Uiso 1 1 calc R
C21 C 0.73524(18) -0.27161(17) 1.15673(12) 0.0311(4) Uani 1 1 d .
C22 C 0.78456(19) -0.21486(17) 1.05874(12) 0.0327(4) Uani 1 1 d .
H22 H 0.8072 -0.2664 1.0104 0.039 Uiso 1 1 calc R
C24 C 0.67578(18) 0.02622(17) 1.27832(12) 0.0316(4) Uani 1 1 d .
C25 C 0.5638(2) 0.1359(2) 1.25896(15) 0.0421(5) Uani 1 1 d .
H25A H 0.5969 0.1940 1.1962 0.063 Uiso 1 1 calc R
H25B H 0.5355 0.1851 1.3116 0.063 Uiso 1 1 calc R
H25C H 0.4874 0.0988 1.2567 0.063 Uiso 1 1 calc R
C26 C 0.7980(2) 0.0852(2) 1.27661(14) 0.0401(4) Uani 1 1 d .
H26A H 0.8661 0.0155 1.2961 0.060 Uiso 1 1 calc R
H26B H 0.7704 0.1448 1.3223 0.060 Uiso 1 1 calc R
H26C H 0.8355 0.1329 1.2103 0.060 Uiso 1 1 calc R
C27 C 0.6249(2) -0.0522(2) 1.38189(13) 0.0424(5) Uani 1 1 d .
H27A H 0.5448 -0.0887 1.3860 0.064 Uiso 1 1 calc R
H27B H 0.6024 0.0048 1.4291 0.064 Uiso 1 1 calc R
H27C H 0.6949 -0.1229 1.3969 0.064 Uiso 1 1 calc R
C28 C 0.72227(19) -0.41767(17) 1.19162(13) 0.0335(4) Uani 1 1 d .
C29 C 0.5751(2) -0.4378(2) 1.24008(15) 0.0447(5) Uani 1 1 d .
H29A H 0.5401 -0.3944 1.2960 0.067 Uiso 1 1 calc R
H29B H 0.5688 -0.5310 1.2627 0.067 Uiso 1 1 calc R
H29C H 0.5224 -0.4008 1.1925 0.067 Uiso 1 1 calc R
C30 C 0.7766(2) -0.49097(19) 1.10751(14) 0.0426(5) Uani 1 1 d .
H30A H 0.7249 -0.4563 1.0591 0.064 Uiso 1 1 calc R
H30B H 0.7687 -0.5835 1.1330 0.064 Uiso 1 1 calc R
H30C H 0.8711 -0.4801 1.0766 0.064 Uiso 1 1 calc R
C31 C 0.8015(2) -0.4774(2) 1.26816(15) 0.0454(5) Uani 1 1 d .
H31A H 0.8955 -0.4634 1.2395 0.068 Uiso 1 1 calc R
H31B H 0.7962 -0.5710 1.2887 0.068 Uiso 1 1 calc R
H31C H 0.7634 -0.4362 1.3250 0.068 Uiso 1 1 calc R

loop_
_atom_site_aniso_label
_atom_site_aniso_U_11
_atom_site_aniso_U_22
_atom_site_aniso_U_33
_atom_site_aniso_U_23
_atom_site_aniso_U_13
_atom_site_aniso_U_12
Al1 0.0355(3) 0.0295(3) 0.0245(3) -0.0017(2) -0.0073(2) -0.0067(2)
O1 0.0378(7) 0.0384(7) 0.0233(6) -0.0048(5) -0.0071(5) -0.0089(6)
N1 0.0371(8) 0.0271(7) 0.0201(7) -0.0006(6) -0.0059(6) -0.0018(6)
C1 0.0378(10) 0.0373(10) 0.0364(10) -0.0057(8) -0.0096(8) -0.0050(8)
Al2 0.0402(3) 0.0287(3) 0.0254(3) -0.0046(2) -0.0071(2) -0.0035(2)
O2 0.0438(7) 0.0292(6) 0.0243(6) -0.0040(5) -0.0075(5) -0.0094(5)
N2 0.0292(7) 0.0305(7) 0.0195(6) -0.0014(6) -0.0041(5) -0.0061(6)
C2 0.0528(12) 0.0335(10) 0.0400(11) -0.0021(8) -0.0142(9) -0.0105(9)
C3 0.0751(15) 0.0422(12) 0.0358(11) -0.0007(9) -0.0148(10) -0.0253(11)
C4 0.0607(15) 0.0831(19) 0.0507(14) -0.0293(13) -0.0213(12) 0.0255(13)
C5 0.0351(9) 0.0219(8) 0.0263(8) -0.0029(6) -0.0071(7) -0.0019(7)
C6 0.0407(10) 0.0241(8) 0.0257(8) -0.0025(7) -0.0048(7) -0.0018(7)
C7 0.0374(10) 0.0318(10) 0.0342(10) -0.0025(8) 0.0006(8) -0.0044(8)
C8 0.0366(10) 0.0391(11) 0.0449(11) -0.0042(9) -0.0073(8) -0.0120(8)
C9 0.0463(11) 0.0370(10) 0.0351(10) -0.0059(8) -0.0125(8) -0.0102(9)
C10 0.0372(9) 0.0269(9) 0.0244(8) -0.0020(7) -0.0074(7) -0.0054(7)
C11 0.0552(12) 0.0411(11) 0.0260(9) -0.0084(8) -0.0027(8) -0.0068(9)
C12 0.0412(10) 0.0280(9) 0.0244(8) -0.0054(7) -0.0104(7) -0.0029(8)
C13 0.0399(10) 0.0368(10) 0.0216(8) -0.0033(7) -0.0039(7) -0.0021(8)
C14 0.0336(9) 0.0322(9) 0.0209(8) -0.0037(7) -0.0033(7) -0.0043(7)
C15 0.0353(10) 0.0433(11) 0.0319(9) -0.0036(8) -0.0065(8) -0.0118(8)
C16 0.0355(9) 0.0300(9) 0.0217(8) -0.0032(7) -0.0050(7) -0.0021(7)
C17 0.0346(9) 0.0307(9) 0.0232(8) -0.0044(7) -0.0066(7) -0.0032(7)
C18 0.0343(9) 0.0273(9) 0.0242(8) -0.0030(7) -0.0073(7) -0.0049(7)
C19 0.0322(9) 0.0324(9) 0.0224(8) -0.0061(7) -0.0055(7) -0.0037(7)
C20 0.0371(9) 0.0333(9) 0.0209(8) -0.0026(7) -0.0041(7) -0.0056(8)
C21 0.0382(10) 0.0289(9) 0.0248(8) -0.0039(7) -0.0073(7) -0.0045(7)
C22 0.0437(10) 0.0293(9) 0.0240(8) -0.0060(7) -0.0081(7) -0.0031(8)
C24 0.0360(9) 0.0341(9) 0.0235(8) -0.0079(7) -0.0041(7) -0.0052(8)
C25 0.0419(11) 0.0453(11) 0.0367(10) -0.0147(9) -0.0069(8) 0.0018(9)
C26 0.0432(11) 0.0489(12) 0.0325(10) -0.0156(9) -0.0077(8) -0.0100(9)
C27 0.0548(12) 0.0449(11) 0.0246(9) -0.0102(8) -0.0018(8) -0.0097(9)
C28 0.0421(10) 0.0281(9) 0.0275(9) -0.0025(7) -0.0074(7) -0.0054(8)
C29 0.0467(12) 0.0403(11) 0.0437(11) -0.0067(9) -0.0042(9) -0.0123(9)
C30 0.0589(13) 0.0296(10) 0.0349(10) -0.0067(8) -0.0053(9) -0.0071(9)
C31 0.0583(13) 0.0348(10) 0.0425(11) 0.0042(9) -0.0204(10) -0.0091(9)

loop_
_atom_type_symbol
_atom_type_description
_atom_type_scat_dispersion_real
_atom_type_scat_dispersion_imag
_atom_type_scat_source
C C 0.0033 0.0016 'International Tables Vol C Tables 4.2.6.8 and 6.1.1.4'
H H 0.0000 0.0000 'International Tables Vol C Tables 4.2.6.8 and 6.1.1.4'
N N 0.0061 0.0033 'International Tables Vol C Tables 4.2.6.8 and 6.1.1.4'
O O 0.0106 0.0060 'International Tables Vol C Tables 4.2.6.8 and 6.1.1.4'
Al Al 0.0645 0.0514 'International Tables Vol C Tables 4.2.6.8 and 6.1.1.4'

loop_
_geom_angle_atom_site_label_1
_geom_angle_atom_site_label_2
_geom_angle_atom_site_label_3
_geom_angle
O1 Al1 C2 114.01(8)
O1 Al1 N1 95.00(6)
C2 Al1 N1 105.89(8)
O1 Al1 C1 111.74(7)
C2 Al1 C1 118.11(9)
N1 Al1 C1 109.22(8)
C5 O1 Al1 131.10(11)
C12 N1 C13 117.71(15)
C12 N1 Al1 122.88(12)
C13 N1 Al1 119.41(12)
Al1 C1 H1A 109.5
Al1 C1 H1B 109.5
H1A C1 H1B 109.5
Al1 C1 H1C 109.5
H1A C1 H1C 109.5
H1B C1 H1C 109.5
O2 Al2 C3 109.84(8)
O2 Al2 C4 111.27(9)
C3 Al2 C4 119.75(12)
O2 Al2 N2 97.96(6)
C3 Al2 N2 106.86(8)
C4 Al2 N2 108.83(9)
C18 O2 Al2 125.40(11)
C15 N2 C14 109.52(13)
C15 N2 C16 108.62(13)
C14 N2 C16 105.88(12)
C15 N2 Al2 113.41(11)
C14 N2 Al2 114.25(11)
C16 N2 Al2 104.64(10)
Al1 C2 H2A 109.5
Al1 C2 H2B 109.5
H2A C2 H2B 109.5
Al1 C2 H2C 109.5
H2A C2 H2C 109.5
H2B C2 H2C 109.5
Al2 C3 H3A 109.5
Al2 C3 H3B 109.5
H3A C3 H3B 109.5
Al2 C3 H3C 109.5
H3A C3 H3C 109.5
H3B C3 H3C 109.5
Al2 C4 H4A 109.5
Al2 C4 H4B 109.5
H4A C4 H4B 109.5
Al2 C4 H4C 109.5
H4A C4 H4C 109.5
H4B C4 H4C 109.5
O1 C5 C6 119.03(15)
O1 C5 C10 121.93(15)
C6 C5 C10 119.04(16)
C7 C6 C5 119.02(17)
C7 C6 C11 121.80(16)
C5 C6 C11 119.12(17)
C6 C7 C8 122.34(17)
C6 C7 H7 118.8
C8 C7 H7 118.8
C9 C8 C7 118.88(18)
C9 C8 H8 120.6
C7 C8 H8 120.6
C8 C9 C10 121.27(18)
C8 C9 H9 119.4
C10 C9 H9 119.4
C9 C10 C5 119.45(16)
C9 C10 C12 117.90(16)
C5 C10 C12 122.65(16)
C6 C11 H11A 109.5
C6 C11 H11B 109.5
H11A C11 H11B 109.5
C6 C11 H11C 109.5
H11A C11 H11C 109.5
H11B C11 H11C 109.5
N1 C12 C10 126.21(16)
N1 C12 H12 118.4(11)
C10 C12 H12 115.4(11)
N1 C13 C14 108.14(14)
N1 C13 H13A 110.1
C14 C13 H13A 110.1
N1 C13 H13B 110.1
C14 C13 H13B 110.1
H13A C13 H13B 108.4
N2 C14 C13 114.91(14)
N2 C14 H14A 108.5
C13 C14 H14A 108.5
N2 C14 H14B 108.5
C13 C14 H14B 108.5
H14A C14 H14B 107.5
N2 C15 H15A 109.5
N2 C15 H15B 109.5
H15A C15 H15B 109.5
N2 C15 H15C 109.5
H15A C15 H15C 109.5
H15B C15 H15C 109.5
C17 C16 N2 113.52(14)
C17 C16 H16A 108.9
N2 C16 H16A 108.9
C17 C16 H16B 108.9
N2 C16 H16B 108.9
H16A C16 H16B 107.7
C22 C17 C18 120.57(15)
C22 C17 C16 120.78(15)
C18 C17 C16 118.55(15)
O2 C18 C17 117.90(14)
O2 C18 C19 121.80(15)
C17 C18 C19 120.29(16)
C20 C19 C18 116.68(15)
C20 C19 C24 122.18(15)
C18 C19 C24 121.14(15)
C19 C20 C21 124.41(15)
C19 C20 H20 117.8
C21 C20 H20 117.8
C22 C21 C20 116.95(16)
C22 C21 C28 122.70(16)
C20 C21 C28 120.32(15)
C21 C22 C17 121.10(16)
C21 C22 H22 119.5
C17 C22 H22 119.5
C25 C24 C27 107.43(15)
C25 C24 C26 109.24(16)
C27 C24 C26 107.51(15)
C25 C24 C19 110.26(15)
C27 C24 C19 112.09(15)
C26 C24 C19 110.20(14)
C24 C25 H25A 109.5
C24 C25 H25B 109.5
H25A C25 H25B 109.5
C24 C25 H25C 109.5
H25A C25 H25C 109.5
H25B C25 H25C 109.5
C24 C26 H26A 109.5
C24 C26 H26B 109.5
H26A C26 H26B 109.5
C24 C26 H26C 109.5
H26A C26 H26C 109.5
H26B C26 H26C 109.5
C24 C27 H27A 109.5
C24 C27 H27B 109.5
H27A C27 H27B 109.5
C24 C27 H27C 109.5
H27A C27 H27C 109.5
H27B C27 H27C 109.5
C30 C28 C29 108.63(16)
C30 C28 C31 108.32(16)
C29 C28 C31 107.91(16)
C30 C28 C21 112.06(14)
C29 C28 C21 110.54(15)
C31 C28 C21 109.28(15)
C28 C29 H29A 109.5
C28 C29 H29B 109.5
H29A C29 H29B 109.5
C28 C29 H29C 109.5
H29A C29 H29C 109.5
H29B C29 H29C 109.5
C28 C30 H30A 109.5
C28 C30 H30B 109.5
H30A C30 H30B 109.5
C28 C30 H30C 109.5
H30A C30 H30C 109.5
H30B C30 H30C 109.5
C28 C31 H31A 109.5
C28 C31 H31B 109.5
H31A C31 H31B 109.5
C28 C31 H31C 109.5
H31A C31 H31C 109.5
H31B C31 H31C 109.5

loop_
_geom_bond_atom_site_label_1
_geom_bond_atom_site_label_2
_geom_bond_distance
Al1 O1 1.7750(13)
Al1 C2 1.952(2)
Al1 N1 1.9613(15)
Al1 C1 1.9624(19)
O1 C5 1.325(2)
N1 C12 1.292(2)
N1 C13 1.479(2)
C1 H1A 0.9800
C1 H1B 0.9800
C1 H1C 0.9800
Al2 O2 1.7638(13)
Al2 C3 1.950(2)
Al2 C4 1.957(2)
Al2 N2 2.0577(15)
O2 C18 1.356(2)
N2 C15 1.492(2)
N2 C14 1.495(2)
N2 C16 1.521(2)
C2 H2A 0.9800
C2 H2B 0.9800
C2 H2C 0.9800
C3 H3A 0.9800
C3 H3B 0.9800
C3 H3C 0.9800
C4 H4A 0.9800
C4 H4B 0.9800
C4 H4C 0.9800
C5 C6 1.415(2)
C5 C10 1.418(2)
C6 C7 1.380(3)
C6 C11 1.505(3)
C7 C8 1.395(3)
C7 H7 0.9500
C8 C9 1.370(3)
C8 H8 0.9500
C9 C10 1.405(3)
C9 H9 0.9500
C10 C12 1.443(2)
C11 H11A 0.9800
C11 H11B 0.9800
C11 H11C 0.9800
C12 H12 0.990(19)
C13 C14 1.527(2)
C13 H13A 0.9900
C13 H13B 0.9900
C14 H14A 0.9900
C14 H14B 0.9900
C15 H15A 0.9800
C15 H15B 0.9800
C15 H15C 0.9800
C16 C17 1.506(2)
C16 H16A 0.9900
C16 H16B 0.9900
C17 C22 1.393(2)
C17 C18 1.401(2)
C18 C19 1.414(2)
C19 C20 1.396(2)
C19 C24 1.541(2)
C20 C21 1.402(2)
C20 H20 0.9500
C21 C22 1.392(2)
C21 C28 1.541(2)
C22 H22 0.9500
C24 C25 1.530(3)
C24 C27 1.532(2)
C24 C26 1.537(3)
C25 H25A 0.9800
C25 H25B 0.9800
C25 H25C 0.9800
C26 H26A 0.9800
C26 H26B 0.9800
C26 H26C 0.9800
C27 H27A 0.9800
C27 H27B 0.9800
C27 H27C 0.9800
C28 C30 1.528(3)
C28 C29 1.535(3)
C28 C31 1.536(3)
C29 H29A 0.9800
C29 H29B 0.9800
C29 H29C 0.9800
C30 H30A 0.9800
C30 H30B 0.9800
C30 H30C 0.9800
C31 H31A 0.9800
C31 H31B 0.9800
C31 H31C 0.9800
